data_7244685
loop_
_publ_author_name
'Baruah, Jubaraj Bikash'
'Nath, Jitendra'

_publ_section_title
;
 Polymorphic Solvates, Ionic-cocrystals and C-N Bond Formation to Form
 Ionic Cocrystal In Sulfamethoxazole and Sulfathiazole Derived Urea
;
_journal_name_full CrystEngComm
_journal_paper_doi 10.1039/D1CE01731D
_journal_year 2022
_chemical_formula_sum 'C33 H50 N6 O6 S'
_chemical_formula_weight 658.85
_space_group_crystal_system triclinic
_space_group_IT_number 2
_space_group_name_Hall '-P 1'
_space_group_name_H-M_alt 'P -1'
_atom_sites_solution_hydrogens geom
_audit_creation_method SHELXL-2014/7
_audit_update_record
;
2021-12-13 deposited with the CCDC.	2022-03-30 downloaded from the CCDC.
;
_cell_angle_alpha 76.116(8)
_cell_angle_beta 84.901(9)
_cell_angle_gamma 69.801(8)
_cell_formula_units_Z 2
_cell_length_a 8.756(2)
_cell_length_b 11.006(3)
_cell_length_c 19.951(5)
_cell_measurement_reflns_used 9021
_cell_measurement_temperature 296(2)
_cell_measurement_theta_max 27.38
_cell_measurement_theta_min 2.48
_cell_volume 1751.6(8)
_computing_structure_refinement 'SHELXL-2014/7 (Sheldrick, 2014)'
_diffrn_ambient_temperature 296(2)
_diffrn_measured_fraction_theta_full 0.999
_diffrn_measured_fraction_theta_max 0.999
_diffrn_measurement_device_type 'Bruker APEX-II CCD'
_diffrn_measurement_method '\f and \w scans'
_diffrn_radiation_type MoK\a
_diffrn_radiation_wavelength 0.71073
_diffrn_reflns_av_R_equivalents 0.0579
_diffrn_reflns_av_unetI/netI 0.0405
_diffrn_reflns_Laue_measured_fraction_full 0.999
_diffrn_reflns_Laue_measured_fraction_max 0.999
_diffrn_reflns_limit_h_max 10
_diffrn_reflns_limit_h_min -10
_diffrn_reflns_limit_k_max 13
_diffrn_reflns_limit_k_min -13
_diffrn_reflns_limit_l_max 23
_diffrn_reflns_limit_l_min -23
_diffrn_reflns_number 34918
_diffrn_reflns_point_group_measured_fraction_full 0.999
_diffrn_reflns_point_group_measured_fraction_max 0.999
_diffrn_reflns_theta_full 25.049
_diffrn_reflns_theta_max 25.049
_diffrn_reflns_theta_min 2.023
_exptl_absorpt_coefficient_mu 0.143
_exptl_absorpt_correction_type none
_exptl_absorpt_process_details none
_exptl_crystal_colour Yellow
_exptl_crystal_density_diffrn 1.249
_exptl_crystal_description Block
_exptl_crystal_F_000 708
_exptl_crystal_size_max 0.32
_exptl_crystal_size_mid 0.28
_exptl_crystal_size_min 0.27
_refine_diff_density_max 0.790
_refine_diff_density_min -0.978
_refine_diff_density_rms 0.292
_refine_ls_extinction_method none
_refine_ls_goodness_of_fit_ref 1.068
_refine_ls_hydrogen_treatment constr
_refine_ls_matrix_type full
_refine_ls_number_parameters 420
_refine_ls_number_reflns 6209
_refine_ls_number_restraints 0
_refine_ls_restrained_S_all 1.068
_refine_ls_R_factor_all 0.0742
_refine_ls_R_factor_gt 0.0586
_refine_ls_shift/su_max 0.000
_refine_ls_shift/su_mean 0.000
_refine_ls_structure_factor_coef Fsqd
_refine_ls_weighting_details 'w=1/[\s^2^(Fo^2^)+(0.1000P)^2^+0.4444P] where P=(Fo^2^+2Fc^2^)/3'
_refine_ls_weighting_scheme calc
_refine_ls_wR_factor_gt 0.1509
_refine_ls_wR_factor_ref 0.1687
_reflns_Friedel_coverage 0.000
_reflns_number_gt 5010
_reflns_number_total 6209
_reflns_threshold_expression 'I > 2\s(I)'
_cod_data_source_file d1ce01731d2.cif
_cod_data_source_block SMZUsalt
_cod_original_cell_volume 1751.7(7)
_cod_database_code 7244685
_shelx_shelxl_version_number 2014/7
_shelx_space_group_comment
;
The symmetry employed for this shelxl refinement is uniquely defined
by the following loop, which should always be used as a source of
symmetry information in preference to the above space-group names.
They are only intended as comments.
;

loop_
_space_group_symop_operation_xyz
'x, y, z'
'-x, -y, -z'

loop_
_atom_site_label
_atom_site_type_symbol
_atom_site_fract_x
_atom_site_fract_y
_atom_site_fract_z
_atom_site_U_iso_or_equiv
_atom_site_adp_type
_atom_site_occupancy
_atom_site_site_symmetry_order
_atom_site_calc_flag
_atom_site_refinement_flags_posn
_atom_site_refinement_flags_adp
_atom_site_refinement_flags_occupancy
_atom_site_disorder_assembly
_atom_site_disorder_group
S1 S 0.44443(7) 0.35791(6) 0.16825(3) 0.04291(19) Uani 1 1 d . . . . .
O5 O 0.4786(2) 0.34477(17) 0.09786(9) 0.0554(4) Uani 1 1 d . . . . .
O6 O 0.1171(2) 0.80880(18) 0.08600(9) 0.0583(5) Uani 1 1 d . . . . .
O4 O 0.4270(2) 0.24402(17) 0.21797(9) 0.0614(5) Uani 1 1 d . . . . .
N6 N 0.1554(2) 0.01457(16) 0.23840(9) 0.0367(4) Uani 1 1 d . . . . .
O3 O 0.9127(2) 0.52000(19) 0.36516(9) 0.0604(5) Uani 1 1 d . . . . .
N4 N 0.2890(2) 0.4806(2) 0.17672(9) 0.0443(5) Uani 1 1 d . . . . .
N3 N 0.9992(2) 0.47128(19) 0.26015(9) 0.0425(4) Uani 1 1 d . . . . .
H3N H 1.0799 0.4644 0.2317 0.051 Uiso 1 1 calc R U . . .
N5 N 0.1263(2) 0.6978(2) 0.14214(10) 0.0530(5) Uani 1 1 d . . . . .
N2 N 1.1593(2) 0.5296(2) 0.31992(9) 0.0451(5) Uani 1 1 d . . . . .
H2N H 1.2224 0.5160 0.2849 0.054 Uiso 1 1 calc R U . . .
C22 C 0.1373(3) 0.1142(2) 0.28228(11) 0.0397(5) Uani 1 1 d . . . . .
H22A H 0.2080 0.1654 0.2633 0.048 Uiso 1 1 calc R U . . .
H22B H 0.0262 0.1754 0.2783 0.048 Uiso 1 1 calc R U . . .
C21 C 0.3355(2) -0.0637(2) 0.23455(11) 0.0406(5) Uani 1 1 d . . . . .
H21A H 0.3937 -0.0010 0.2200 0.049 Uiso 1 1 calc R U . . .
H21B H 0.3720 -0.1135 0.2808 0.049 Uiso 1 1 calc R U . . .
C14 C 0.2537(2) 0.5997(2) 0.12887(10) 0.0388(5) Uani 1 1 d . . . . .
C10 C 0.8490(3) 0.4534(2) 0.17131(11) 0.0397(5) Uani 1 1 d . . . . .
H10 H 0.9226 0.4793 0.1396 0.048 Uiso 1 1 calc R U . . .
C30 C 0.0868(3) 0.0880(2) 0.16699(11) 0.0425(5) Uani 1 1 d . . . . .
H30A H 0.0857 0.0228 0.1420 0.051 Uiso 1 1 calc R U . . .
H30B H -0.0254 0.1425 0.1723 0.051 Uiso 1 1 calc R U . . .
C15 C 0.3297(3) 0.6430(2) 0.06499(11) 0.0458(5) Uani 1 1 d . . . . .
H15 H 0.4211 0.5925 0.0442 0.055 Uiso 1 1 calc R U . . .
C8 C 0.8671(2) 0.44373(19) 0.24088(10) 0.0357(5) Uani 1 1 d . . . . .
C11 C 0.6341(3) 0.3721(2) 0.26564(11) 0.0400(5) Uani 1 1 d . . . . .
H11 H 0.5629 0.3429 0.2974 0.048 Uiso 1 1 calc R U . . .
C13 C 0.6141(2) 0.3858(2) 0.19578(11) 0.0383(5) Uani 1 1 d . . . . .
C9 C 0.7585(3) 0.4014(2) 0.28865(11) 0.0412(5) Uani 1 1 d . . . . .
H9 H 0.7702 0.3930 0.3356 0.049 Uiso 1 1 calc R U . . .
C16 C 0.2419(3) 0.7704(2) 0.04183(12) 0.0485(6) Uani 1 1 d . . . . .
C12 C 0.7238(3) 0.4255(2) 0.14842(11) 0.0402(5) Uani 1 1 d . . . . .
H12 H 0.7125 0.4331 0.1015 0.048 Uiso 1 1 calc R U . . .
N1 N 1.4123(4) 0.7079(3) 0.51087(12) 0.0771(8) Uani 1 1 d . . . . .
C31 C 0.1751(3) 0.1760(2) 0.12301(11) 0.0481(6) Uani 1 1 d . . . . .
H31A H 0.1680 0.2476 0.1448 0.058 Uiso 1 1 calc R U . . .
H31B H 0.2891 0.1246 0.1190 0.058 Uiso 1 1 calc R U . . .
C23 C 0.1759(3) 0.0555(2) 0.35823(12) 0.0488(6) Uani 1 1 d . . . . .
H23A H 0.0979 0.0128 0.3792 0.059 Uiso 1 1 calc R U . . .
H23B H 0.2834 -0.0114 0.3630 0.059 Uiso 1 1 calc R U . . .
C29 C 0.0627(3) -0.0796(2) 0.27064(12) 0.0455(5) Uani 1 1 d . . . . .
H29A H 0.0704 -0.1376 0.2398 0.055 Uiso 1 1 calc R U . . .
H29B H 0.1155 -0.1349 0.3135 0.055 Uiso 1 1 calc R U . . .
C6 C 1.2171(3) 0.5709(2) 0.37013(11) 0.0408(5) Uani 1 1 d . . . . .
O1 O 1.3297(4) 0.7382(3) 0.56066(11) 0.1116(10) Uani 1 1 d . . . . .
C7 C 1.0135(3) 0.5078(2) 0.31921(11) 0.0411(5) Uani 1 1 d . . . . .
C32 C 0.1002(4) 0.2331(3) 0.05189(12) 0.0609(7) Uani 1 1 d . . . . .
H32A H 0.1065 0.1607 0.0309 0.073 Uiso 1 1 calc R U . . .
H32B H -0.0139 0.2836 0.0565 0.073 Uiso 1 1 calc R U . . .
C4 C 1.3652(3) 0.5933(2) 0.35670(12) 0.0453(5) Uani 1 1 d . . . . .
H4 H 1.4206 0.5788 0.3158 0.054 Uiso 1 1 calc R U . . .
C3 C 1.4308(3) 0.6359(2) 0.40235(13) 0.0531(6) Uani 1 1 d . . . . .
H3 H 1.5303 0.6497 0.3931 0.064 Uiso 1 1 calc R U . . .
C5 C 1.1357(3) 0.5909(3) 0.43222(12) 0.0541(6) Uani 1 1 d . . . . .
H5 H 1.0381 0.5742 0.4426 0.065 Uiso 1 1 calc R U . . .
C1 C 1.3465(3) 0.6583(2) 0.46254(12) 0.0548(6) Uani 1 1 d . . . . .
C2 C 1.2011(4) 0.6352(3) 0.47773(12) 0.0607(7) Uani 1 1 d . . . . .
H2 H 1.1470 0.6497 0.5189 0.073 Uiso 1 1 calc R U . . .
C17 C 0.2561(4) 0.8743(3) -0.01847(14) 0.0699(8) Uani 1 1 d . . . . .
H17A H 0.1497 0.9281 -0.0363 0.105 Uiso 1 1 calc R U . . .
H17B H 0.3210 0.8334 -0.0536 0.105 Uiso 1 1 calc R U . . .
H17C H 0.3068 0.9291 -0.0047 0.105 Uiso 1 1 calc R U . . .
C20 C 0.3843(3) -0.1591(2) 0.18733(14) 0.0537(6) Uani 1 1 d . . . . .
H20A H 0.3492 -0.1113 0.1407 0.064 Uiso 1 1 calc R U . . .
H20B H 0.3310 -0.2252 0.2022 0.064 Uiso 1 1 calc R U . . .
O2 O 1.5462(4) 0.7180(3) 0.49880(14) 0.1140(10) Uani 1 1 d . . . . .
C25 C 0.2068(5) 0.1080(4) 0.47104(16) 0.0920(11) Uani 1 1 d . . . . .
H25A H 0.1308 0.0647 0.4923 0.138 Uiso 1 1 calc R U . . .
H25B H 0.1973 0.1799 0.4923 0.138 Uiso 1 1 calc R U . . .
H25C H 0.3154 0.0454 0.4769 0.138 Uiso 1 1 calc R U . . .
C26 C -0.3609(4) -0.0449(4) 0.35159(17) 0.0891(11) Uani 1 1 d . . . . .
H26A H -0.3621 0.0155 0.3794 0.134 Uiso 1 1 calc R U . . .
H26B H -0.4040 -0.1112 0.3779 0.134 Uiso 1 1 calc R U . . .
H26C H -0.4264 0.0031 0.3114 0.134 Uiso 1 1 calc R U . . .
C19 C 0.5675(3) -0.2275(3) 0.18793(17) 0.0689(8) Uani 1 1 d . . . . .
H19A H 0.6033 -0.2620 0.2355 0.083 Uiso 1 1 calc R U . . .
H19B H 0.5928 -0.3026 0.1665 0.083 Uiso 1 1 calc R U . . .
C28 C -0.1155(3) -0.0125(3) 0.28569(15) 0.0579(7) Uani 1 1 d . . . . .
H28A H -0.1262 0.0575 0.3093 0.069 Uiso 1 1 calc R U . . .
H28B H -0.1744 0.0277 0.2426 0.069 Uiso 1 1 calc R U . . .
C24 C 0.1703(4) 0.1616(3) 0.39510(14) 0.0683(8) Uani 1 1 d . . . . .
H24A H 0.0630 0.2288 0.3895 0.082 Uiso 1 1 calc R U . . .
H24B H 0.2486 0.2039 0.3739 0.082 Uiso 1 1 calc R U . . .
C27 C -0.1893(4) -0.1107(3) 0.32994(17) 0.0739(8) Uani 1 1 d . . . . .
H27A H -0.1879 -0.1757 0.3043 0.089 Uiso 1 1 calc R U . . .
H27B H -0.1232 -0.1575 0.3708 0.089 Uiso 1 1 calc R U . . .
C33 C 0.1821(5) 0.3216(4) 0.00500(17) 0.1074(14) Uani 1 1 d . . . . .
H33A H 0.1650 0.3991 0.0226 0.161 Uiso 1 1 calc R U . . .
H33B H 0.1368 0.3477 -0.0404 0.161 Uiso 1 1 calc R U . . .
H33C H 0.2966 0.2743 0.0029 0.161 Uiso 1 1 calc R U . . .
C18 C 0.6617(4) -0.1402(4) 0.1517(2) 0.1018(12) Uani 1 1 d . . . . .
H18A H 0.7754 -0.1917 0.1518 0.153 Uiso 1 1 calc R U . . .
H18B H 0.6455 -0.0699 0.1750 0.153 Uiso 1 1 calc R U . . .
H18C H 0.6249 -0.1030 0.1049 0.153 Uiso 1 1 calc R U . . .

loop_
_atom_site_aniso_label
_atom_site_aniso_U_11
_atom_site_aniso_U_22
_atom_site_aniso_U_33
_atom_site_aniso_U_23
_atom_site_aniso_U_13
_atom_site_aniso_U_12
S1 0.0427(3) 0.0468(3) 0.0455(3) -0.0135(2) 0.0062(2) -0.0221(3)
O5 0.0603(11) 0.0643(11) 0.0521(10) -0.0295(8) 0.0099(8) -0.0254(9)
O6 0.0479(10) 0.0588(11) 0.0588(10) -0.0150(9) 0.0045(8) -0.0061(8)
O4 0.0685(12) 0.0559(11) 0.0683(11) -0.0019(9) -0.0025(9) -0.0390(9)
N6 0.0350(9) 0.0324(9) 0.0417(9) -0.0075(7) -0.0023(7) -0.0103(7)
O3 0.0571(11) 0.0828(13) 0.0581(10) -0.0344(9) 0.0268(9) -0.0383(10)
N4 0.0336(10) 0.0587(12) 0.0416(10) -0.0122(9) 0.0074(8) -0.0178(9)
N3 0.0352(10) 0.0550(11) 0.0401(10) -0.0121(8) 0.0100(8) -0.0201(9)
N5 0.0421(11) 0.0627(13) 0.0505(11) -0.0138(10) 0.0083(9) -0.0139(10)
N2 0.0399(10) 0.0604(12) 0.0397(10) -0.0172(9) 0.0094(8) -0.0210(9)
C22 0.0410(12) 0.0341(11) 0.0440(12) -0.0105(9) 0.0027(9) -0.0119(9)
C21 0.0334(11) 0.0387(12) 0.0455(12) -0.0086(9) -0.0043(9) -0.0063(9)
C14 0.0285(11) 0.0545(13) 0.0391(11) -0.0182(10) 0.0014(8) -0.0163(10)
C10 0.0355(11) 0.0407(12) 0.0395(11) -0.0058(9) 0.0105(9) -0.0135(9)
C30 0.0421(12) 0.0393(12) 0.0436(12) -0.0069(9) -0.0085(9) -0.0100(10)
C15 0.0431(13) 0.0516(14) 0.0415(12) -0.0158(10) 0.0082(10) -0.0128(11)
C8 0.0303(10) 0.0316(10) 0.0404(11) -0.0050(9) 0.0048(8) -0.0077(9)
C11 0.0363(11) 0.0420(12) 0.0406(11) -0.0061(9) 0.0098(9) -0.0162(10)
C13 0.0333(11) 0.0363(11) 0.0440(12) -0.0106(9) 0.0064(9) -0.0106(9)
C9 0.0383(12) 0.0460(12) 0.0370(11) -0.0050(9) 0.0052(9) -0.0154(10)
C16 0.0473(13) 0.0564(15) 0.0428(12) -0.0169(11) 0.0029(10) -0.0155(11)
C12 0.0367(11) 0.0431(12) 0.0384(11) -0.0100(9) 0.0068(9) -0.0114(10)
N1 0.124(2) 0.0775(17) 0.0478(14) -0.0007(12) -0.0066(14) -0.0640(17)
C31 0.0499(14) 0.0502(14) 0.0408(12) -0.0052(10) -0.0031(10) -0.0153(11)
C23 0.0520(14) 0.0485(13) 0.0438(12) -0.0101(10) 0.0005(10) -0.0147(11)
C29 0.0445(13) 0.0369(12) 0.0559(13) -0.0049(10) -0.0035(10) -0.0177(10)
C6 0.0439(12) 0.0368(11) 0.0383(11) -0.0030(9) 0.0016(9) -0.0133(10)
O1 0.189(3) 0.141(2) 0.0518(13) -0.0317(14) 0.0161(15) -0.112(2)
C7 0.0398(12) 0.0392(12) 0.0444(12) -0.0095(10) 0.0078(10) -0.0152(10)
C32 0.0691(18) 0.0657(17) 0.0411(13) -0.0075(12) -0.0085(12) -0.0154(14)
C4 0.0463(13) 0.0458(13) 0.0431(12) -0.0078(10) 0.0047(10) -0.0173(11)
C3 0.0576(15) 0.0505(14) 0.0527(14) -0.0020(11) -0.0039(12) -0.0254(12)
C5 0.0624(16) 0.0650(16) 0.0415(12) -0.0122(11) 0.0103(11) -0.0320(13)
C1 0.0793(19) 0.0479(14) 0.0422(13) -0.0004(10) -0.0089(12) -0.0318(13)
C2 0.083(2) 0.0682(17) 0.0373(12) -0.0120(12) 0.0105(12) -0.0354(15)
C17 0.081(2) 0.0569(17) 0.0601(16) -0.0061(13) 0.0078(14) -0.0157(15)
C20 0.0491(14) 0.0464(14) 0.0655(15) -0.0231(12) -0.0022(12) -0.0085(11)
O2 0.143(3) 0.155(3) 0.0938(18) -0.0324(17) -0.0064(16) -0.106(2)
C25 0.122(3) 0.102(3) 0.0574(18) -0.0246(18) -0.0126(18) -0.037(2)
C26 0.0583(19) 0.123(3) 0.079(2) 0.0142(19) -0.0043(15) -0.045(2)
C19 0.0528(16) 0.0602(17) 0.084(2) -0.0288(15) 0.0065(14) -0.0007(13)
C28 0.0429(14) 0.0566(15) 0.0727(17) -0.0027(13) -0.0038(12) -0.0221(12)
C24 0.089(2) 0.0642(17) 0.0531(15) -0.0199(13) -0.0050(14) -0.0222(16)
C27 0.0608(18) 0.076(2) 0.081(2) 0.0101(16) -0.0068(15) -0.0352(16)
C33 0.129(3) 0.132(3) 0.0518(18) 0.025(2) -0.0133(19) -0.059(3)
C18 0.068(2) 0.115(3) 0.123(3) -0.043(3) 0.037(2) -0.029(2)

loop_
_atom_type_symbol
_atom_type_description
_atom_type_scat_dispersion_real
_atom_type_scat_dispersion_imag
_atom_type_scat_source
C C 0.0033 0.0016 'International Tables Vol C Tables 4.2.6.8 and 6.1.1.4'
H H 0.0000 0.0000 'International Tables Vol C Tables 4.2.6.8 and 6.1.1.4'
N N 0.0061 0.0033 'International Tables Vol C Tables 4.2.6.8 and 6.1.1.4'
O O 0.0106 0.0060 'International Tables Vol C Tables 4.2.6.8 and 6.1.1.4'
S S 0.1246 0.1234 'International Tables Vol C Tables 4.2.6.8 and 6.1.1.4'

loop_
_geom_angle_atom_site_label_1
_geom_angle_atom_site_label_2
_geom_angle_atom_site_label_3
_geom_angle
_geom_angle_site_symmetry_1
_geom_angle_site_symmetry_3
_geom_angle_publ_flag
O5 S1 O4 117.04(11) . . ?
O5 S1 N4 113.78(10) . . ?
O4 S1 N4 106.54(11) . . ?
O5 S1 C13 106.05(10) . . ?
O4 S1 C13 105.73(10) . . ?
N4 S1 C13 107.01(10) . . ?
C16 O6 N5 108.32(17) . . ?
C30 N6 C21 111.12(16) . . ?
C30 N6 C22 109.45(16) . . ?
C21 N6 C22 107.52(15) . . ?
C30 N6 C29 108.43(16) . . ?
C21 N6 C29 109.66(16) . . ?
C22 N6 C29 110.66(16) . . ?
C14 N4 S1 121.04(15) . . ?
C7 N3 C8 126.86(17) . . ?
C7 N3 H3N 116.6 . . ?
C8 N3 H3N 116.6 . . ?
C14 N5 O6 105.65(17) . . ?
C7 N2 C6 128.12(18) . . ?
C7 N2 H2N 115.9 . . ?
C6 N2 H2N 115.9 . . ?
C23 C22 N6 115.61(18) . . ?
C23 C22 H22A 108.4 . . ?
N6 C22 H22A 108.4 . . ?
C23 C22 H22B 108.4 . . ?
N6 C22 H22B 108.4 . . ?
H22A C22 H22B 107.4 . . ?
C20 C21 N6 116.79(18) . . ?
C20 C21 H21A 108.1 . . ?
N6 C21 H21A 108.1 . . ?
C20 C21 H21B 108.1 . . ?
N6 C21 H21B 108.1 . . ?
H21A C21 H21B 107.3 . . ?
N5 C14 N4 116.57(19) . . ?
N5 C14 C15 110.4(2) . . ?
N4 C14 C15 133.1(2) . . ?
C12 C10 C8 121.05(19) . . ?
C12 C10 H10 119.5 . . ?
C8 C10 H10 119.5 . . ?
C31 C30 N6 116.62(18) . . ?
C31 C30 H30A 108.1 . . ?
N6 C30 H30A 108.1 . . ?
C31 C30 H30B 108.1 . . ?
N6 C30 H30B 108.1 . . ?
H30A C30 H30B 107.3 . . ?
C16 C15 C14 105.7(2) . . ?
C16 C15 H15 127.2 . . ?
C14 C15 H15 127.2 . . ?
C10 C8 N3 117.61(18) . . ?
C10 C8 C9 119.3(2) . . ?
N3 C8 C9 123.07(19) . . ?
C9 C11 C13 120.81(19) . . ?
C9 C11 H11 119.6 . . ?
C13 C11 H11 119.6 . . ?
C11 C13 C12 119.6(2) . . ?
C11 C13 S1 119.15(15) . . ?
C12 C13 S1 121.19(17) . . ?
C11 C9 C8 119.6(2) . . ?
C11 C9 H9 120.2 . . ?
C8 C9 H9 120.2 . . ?
C15 C16 O6 110.0(2) . . ?
C15 C16 C17 133.9(2) . . ?
O6 C16 C17 116.1(2) . . ?
C10 C12 C13 119.7(2) . . ?
C10 C12 H12 120.2 . . ?
C13 C12 H12 120.2 . . ?
O2 N1 O1 123.5(3) . . ?
O2 N1 C1 118.0(3) . . ?
O1 N1 C1 118.5(3) . . ?
C32 C31 C30 110.1(2) . . ?
C32 C31 H31A 109.6 . . ?
C30 C31 H31A 109.6 . . ?
C32 C31 H31B 109.6 . . ?
C30 C31 H31B 109.6 . . ?
H31A C31 H31B 108.2 . . ?
C24 C23 C22 111.0(2) . . ?
C24 C23 H23A 109.4 . . ?
C22 C23 H23A 109.4 . . ?
C24 C23 H23B 109.4 . . ?
C22 C23 H23B 109.4 . . ?
H23A C23 H23B 108.0 . . ?
C28 C29 N6 115.02(18) . . ?
C28 C29 H29A 108.5 . . ?
N6 C29 H29A 108.5 . . ?
C28 C29 H29B 108.5 . . ?
N6 C29 H29B 108.5 . . ?
H29A C29 H29B 107.5 . . ?
N2 C6 C4 116.98(19) . . ?
N2 C6 C5 124.0(2) . . ?
C4 C6 C5 119.0(2) . . ?
O3 C7 N3 125.1(2) . . ?
O3 C7 N2 124.2(2) . . ?
N3 C7 N2 110.70(18) . . ?
C33 C32 C31 113.2(2) . . ?
C33 C32 H32A 108.9 . . ?
C31 C32 H32A 108.9 . . ?
C33 C32 H32B 108.9 . . ?
C31 C32 H32B 108.9 . . ?
H32A C32 H32B 107.8 . . ?
C3 C4 C6 121.4(2) . . ?
C3 C4 H4 119.3 . . ?
C6 C4 H4 119.3 . . ?
C4 C3 C1 118.7(2) . . ?
C4 C3 H3 120.6 . . ?
C1 C3 H3 120.6 . . ?
C2 C5 C6 119.5(2) . . ?
C2 C5 H5 120.3 . . ?
C6 C5 H5 120.3 . . ?
C2 C1 C3 121.3(2) . . ?
C2 C1 N1 119.3(2) . . ?
C3 C1 N1 119.4(3) . . ?
C5 C2 C1 120.1(2) . . ?
C5 C2 H2 119.9 . . ?
C1 C2 H2 119.9 . . ?
C16 C17 H17A 109.5 . . ?
C16 C17 H17B 109.5 . . ?
H17A C17 H17B 109.5 . . ?
C16 C17 H17C 109.5 . . ?
H17A C17 H17C 109.5 . . ?
H17B C17 H17C 109.5 . . ?
C21 C20 C19 110.6(2) . . ?
C21 C20 H20A 109.5 . . ?
C19 C20 H20A 109.5 . . ?
C21 C20 H20B 109.5 . . ?
C19 C20 H20B 109.5 . . ?
H20A C20 H20B 108.1 . . ?
C24 C25 H25A 109.5 . . ?
C24 C25 H25B 109.5 . . ?
H25A C25 H25B 109.5 . . ?
C24 C25 H25C 109.5 . . ?
H25A C25 H25C 109.5 . . ?
H25B C25 H25C 109.5 . . ?
C27 C26 H26A 109.5 . . ?
C27 C26 H26B 109.5 . . ?
H26A C26 H26B 109.5 . . ?
C27 C26 H26C 109.5 . . ?
H26A C26 H26C 109.5 . . ?
H26B C26 H26C 109.5 . . ?
C18 C19 C20 114.5(3) . . ?
C18 C19 H19A 108.6 . . ?
C20 C19 H19A 108.6 . . ?
C18 C19 H19B 108.6 . . ?
C20 C19 H19B 108.6 . . ?
H19A C19 H19B 107.6 . . ?
C27 C28 C29 111.3(2) . . ?
C27 C28 H28A 109.4 . . ?
C29 C28 H28A 109.4 . . ?
C27 C28 H28B 109.4 . . ?
C29 C28 H28B 109.4 . . ?
H28A C28 H28B 108.0 . . ?
C23 C24 C25 112.9(3) . . ?
C23 C24 H24A 109.0 . . ?
C25 C24 H24A 109.0 . . ?
C23 C24 H24B 109.0 . . ?
C25 C24 H24B 109.0 . . ?
H24A C24 H24B 107.8 . . ?
C26 C27 C28 112.5(3) . . ?
C26 C27 H27A 109.1 . . ?
C28 C27 H27A 109.1 . . ?
C26 C27 H27B 109.1 . . ?
C28 C27 H27B 109.1 . . ?
H27A C27 H27B 107.8 . . ?
C32 C33 H33A 109.5 . . ?
C32 C33 H33B 109.5 . . ?
H33A C33 H33B 109.5 . . ?
C32 C33 H33C 109.5 . . ?
H33A C33 H33C 109.5 . . ?
H33B C33 H33C 109.5 . . ?
C19 C18 H18A 109.5 . . ?
C19 C18 H18B 109.5 . . ?
H18A C18 H18B 109.5 . . ?
C19 C18 H18C 109.5 . . ?
H18A C18 H18C 109.5 . . ?
H18B C18 H18C 109.5 . . ?

loop_
_geom_bond_atom_site_label_1
_geom_bond_atom_site_label_2
_geom_bond_distance
_geom_bond_site_symmetry_2
_geom_bond_publ_flag
S1 O5 1.4407(17) . ?
S1 O4 1.4446(17) . ?
S1 N4 1.582(2) . ?
S1 C13 1.773(2) . ?
O6 C16 1.355(3) . ?
O6 N5 1.430(3) . ?
N6 C30 1.519(3) . ?
N6 C21 1.520(3) . ?
N6 C22 1.520(3) . ?
N6 C29 1.521(3) . ?
O3 C7 1.213(3) . ?
N4 C14 1.378(3) . ?
N3 C7 1.362(3) . ?
N3 C8 1.398(3) . ?
N3 H3N 0.8600 . ?
N5 C14 1.317(3) . ?
N2 C7 1.380(3) . ?
N2 C6 1.390(3) . ?
N2 H2N 0.8600 . ?
C22 C23 1.516(3) . ?
C22 H22A 0.9700 . ?
C22 H22B 0.9700 . ?
C21 C20 1.505(3) . ?
C21 H21A 0.9700 . ?
C21 H21B 0.9700 . ?
C14 C15 1.439(3) . ?
C10 C12 1.377(3) . ?
C10 C8 1.385(3) . ?
C10 H10 0.9300 . ?
C30 C31 1.515(3) . ?
C30 H30A 0.9700 . ?
C30 H30B 0.9700 . ?
C15 C16 1.334(3) . ?
C15 H15 0.9300 . ?
C8 C9 1.401(3) . ?
C11 C9 1.379(3) . ?
C11 C13 1.386(3) . ?
C11 H11 0.9300 . ?
C13 C12 1.391(3) . ?
C9 H9 0.9300 . ?
C16 C17 1.477(3) . ?
C12 H12 0.9300 . ?
N1 O2 1.214(4) . ?
N1 O1 1.219(4) . ?
N1 C1 1.459(3) . ?
C31 C32 1.513(3) . ?
C31 H31A 0.9700 . ?
C31 H31B 0.9700 . ?
C23 C24 1.507(3) . ?
C23 H23A 0.9700 . ?
C23 H23B 0.9700 . ?
C29 C28 1.516(3) . ?
C29 H29A 0.9700 . ?
C29 H29B 0.9700 . ?
C6 C4 1.394(3) . ?
C6 C5 1.399(3) . ?
C32 C33 1.504(4) . ?
C32 H32A 0.9700 . ?
C32 H32B 0.9700 . ?
C4 C3 1.365(3) . ?
C4 H4 0.9300 . ?
C3 C1 1.381(4) . ?
C3 H3 0.9300 . ?
C5 C2 1.374(4) . ?
C5 H5 0.9300 . ?
C1 C2 1.377(4) . ?
C2 H2 0.9300 . ?
C17 H17A 0.9600 . ?
C17 H17B 0.9600 . ?
C17 H17C 0.9600 . ?
C20 C19 1.519(4) . ?
C20 H20A 0.9700 . ?
C20 H20B 0.9700 . ?
C25 C24 1.507(4) . ?
C25 H25A 0.9600 . ?
C25 H25B 0.9600 . ?
C25 H25C 0.9600 . ?
C26 C27 1.501(4) . ?
C26 H26A 0.9600 . ?
C26 H26B 0.9600 . ?
C26 H26C 0.9600 . ?
C19 C18 1.495(5) . ?
C19 H19A 0.9700 . ?
C19 H19B 0.9700 . ?
C28 C27 1.512(4) . ?
C28 H28A 0.9700 . ?
C28 H28B 0.9700 . ?
C24 H24A 0.9700 . ?
C24 H24B 0.9700 . ?
C27 H27A 0.9700 . ?
C27 H27B 0.9700 . ?
C33 H33A 0.9600 . ?
C33 H33B 0.9600 . ?
C33 H33C 0.9600 . ?
C18 H18A 0.9600 . ?
C18 H18B 0.9600 . ?
C18 H18C 0.9600 . ?
